data_7227995
loop_
_publ_author_name
'Frampton, Christopher Stephen'
'MacNicol, David D.'
'Gall, James H.'
'Mohd Ali, Hapipah'
'Azizan, Ainnul'
'Ketuly, Kamal'

_publ_section_title
;
 An unprecedented Dianin clathrate structure with Z &#x2032; (host) = 16
;
_journal_name_full CrystEngComm
_journal_paper_doi 10.1039/C7CE00451F
_journal_year 2017
_chemical_formula_moiety '((C18 H20 O1 S1), 0.33(C3 H8 O1))'
_chemical_formula_sum 'C19 H22.67 O1.33 S'
_chemical_formula_weight 304.43
_chemical_melting_point 383
_chemical_name_common
;
S-ThiaDianin's Compound 0.33 IPA solvate, Type II cell
;
_chemical_name_systematic
; 
4-p-hydroxyphenyl-2,2,4-trimethylthiachroman 0.33 IPA solvate
;
_space_group_crystal_system trigonal
_space_group_IT_number 148
_space_group_name_Hall '-R 3'
_space_group_name_H-M_alt 'R -3 :H'
_symmetry_space_group_name_Hall '-R 3'
_symmetry_space_group_name_H-M 'R -3 :H'
_atom_sites_solution_hydrogens mixed
_audit_creation_method SHELXL-2014/7
_audit_update_record
;
2015-05-13 deposited with the CCDC.
2017-04-05 downloaded from the CCDC.
;
_cell_angle_alpha 90
_cell_angle_beta 90
_cell_angle_gamma 120
_cell_formula_units_Z 72
_cell_length_a 56.1623(4)
_cell_length_b 56.1623(4)
_cell_length_c 10.88656(12)
_cell_measurement_reflns_used 15844
_cell_measurement_temperature 200(1)
_cell_measurement_theta_max 76.0530
_cell_measurement_theta_min 4.1190
_cell_volume 29738.0(4)
_computing_cell_refinement
;
CrysAlisPro, Agilent Technologies,
Version 1.171.37.31 (release 14-01-2014 CrysAlis171 .NET)
(compiled Jan 14 2014,18:38:05)
;
_computing_data_collection
;
CrysAlisPro, Agilent Technologies,
Version 1.171.37.31 (release 14-01-2014 CrysAlis171 .NET)
(compiled Jan 14 2014,18:38:05)
;
_computing_data_reduction
;
CrysAlisPro, Agilent Technologies,
Version 1.171.37.31 (release 14-01-2014 CrysAlis171 .NET)
(compiled Jan 14 2014,18:38:05)
;
_computing_molecular_graphics
;
Bruker SHELXTL, <i>Mercury CSD 3.3</i> (Macrae <i>et al</i>., 2008) 
;
_computing_publication_material
;
Bruker SHELXTL, <i>Mercury CSD 3.3</i> (Macrae <i>et al</i>., 2008) 
;
_computing_structure_refinement 'SHELXL-2014/7 (Sheldrick, 2014)'
_computing_structure_solution 'SHELXL-2013 (Sheldrick, 2013)'
_diffrn_ambient_temperature 200(1)
_diffrn_detector 'CCD plate'
_diffrn_detector_area_resol_mean 10.5598
_diffrn_detector_type Atlas
_diffrn_measured_fraction_theta_full 0.998
_diffrn_measured_fraction_theta_max 0.984
_diffrn_measurement_device_type 'SuperNova, Dual, Cu at zero, Atlas'
_diffrn_measurement_method '\w scans'
_diffrn_radiation_monochromator mirror
_diffrn_radiation_type CuK\a
_diffrn_radiation_wavelength 1.54178
_diffrn_reflns_av_R_equivalents 0.0175
_diffrn_reflns_av_unetI/netI 0.0185
_diffrn_reflns_Laue_measured_fraction_full 0.998
_diffrn_reflns_Laue_measured_fraction_max 0.984
_diffrn_reflns_limit_h_max 63
_diffrn_reflns_limit_h_min -67
_diffrn_reflns_limit_k_max 70
_diffrn_reflns_limit_k_min -68
_diffrn_reflns_limit_l_max 12
_diffrn_reflns_limit_l_min -13
_diffrn_reflns_number 31182
_diffrn_reflns_point_group_measured_fraction_full 0.998
_diffrn_reflns_point_group_measured_fraction_max 0.984
_diffrn_reflns_theta_full 67.679
_diffrn_reflns_theta_max 76.082
_diffrn_reflns_theta_min 3.147
_diffrn_source 'sealed X-ray tube'
_diffrn_source_type 'SuperNova (Cu) X-ray Source'
_exptl_absorpt_coefficient_mu 1.719
_exptl_absorpt_correction_T_max 1.00000
_exptl_absorpt_correction_T_min 0.71895
_exptl_absorpt_correction_type multi-scan
_exptl_absorpt_process_details
;
CrysAlisPro, Agilent Technologies,
Version 1.171.37.31 (release 14-01-2014 CrysAlis171 .NET)
(compiled Jan 14 2014,18:38:05)
Empirical absorption correction using spherical harmonics, 
implemented in SCALE3 ABSPACK scaling algorithm.
;
_exptl_crystal_colour Colourless
_exptl_crystal_density_diffrn 1.224
_exptl_crystal_description Prism
_exptl_crystal_F_000 11760
_exptl_crystal_recrystallization_method 'Re-crystallisation from solvent: Isopropyl alcohol'
_exptl_crystal_size_max 0.550
_exptl_crystal_size_mid 0.530
_exptl_crystal_size_min 0.530
_refine_diff_density_max 0.554
_refine_diff_density_min -0.559
_refine_diff_density_rms 0.052
_refine_ls_extinction_method none
_refine_ls_goodness_of_fit_ref 1.000
_refine_ls_hydrogen_treatment mixed
_refine_ls_matrix_type full
_refine_ls_number_parameters 834
_refine_ls_number_reflns 13597
_refine_ls_number_restraints 0
_refine_ls_restrained_S_all 1.000
_refine_ls_R_factor_all 0.0511
_refine_ls_R_factor_gt 0.0457
_refine_ls_shift/su_max 0.001
_refine_ls_shift/su_mean 0.000
_refine_ls_structure_factor_coef Fsqd
_refine_ls_weighting_details 'w=1/[\s^2^(Fo^2^)+(0.0850P)^2^+42.0000P] where P=(Fo^2^+2Fc^2^)/3'
_refine_ls_weighting_scheme calc
_refine_ls_wR_factor_gt 0.1326
_refine_ls_wR_factor_ref 0.1435
_reflns_Friedel_coverage 0.000
_reflns_number_gt 12305
_reflns_number_total 13597
_reflns_threshold_expression 'I > 2\s(I)'
_cod_data_source_file c7ce00451f2.cif
_cod_data_source_block p14054n
_cod_original_cell_volume 29738.0(6)
_cod_database_code 7227995
_shelx_space_group_comment
;
The symmetry employed for this shelxl refinement is uniquely defined
by the following loop, which should always be used as a source of
symmetry information in preference to the above space-group names.
They are only intended as comments.
;
_shelx_estimated_absorpt_t_min 0.452
_shelx_estimated_absorpt_t_max 0.463

loop_
_space_group_symop_operation_xyz
'x, y, z'
'-y, x-y, z'
'-x+y, -x, z'
'x+2/3, y+1/3, z+1/3'
'-y+2/3, x-y+1/3, z+1/3'
'-x+y+2/3, -x+1/3, z+1/3'
'x+1/3, y+2/3, z+2/3'
'-y+1/3, x-y+2/3, z+2/3'
'-x+y+1/3, -x+2/3, z+2/3'
'-x, -y, -z'
'y, -x+y, -z'
'x-y, x, -z'
'-x+2/3, -y+1/3, -z+1/3'
'y+2/3, -x+y+1/3, -z+1/3'
'x-y+2/3, x+1/3, -z+1/3'
'-x+1/3, -y+2/3, -z+2/3'
'y+1/3, -x+y+2/3, -z+2/3'
'x-y+1/3, x+2/3, -z+2/3'

loop_
_atom_site_label
_atom_site_type_symbol
_atom_site_fract_x
_atom_site_fract_y
_atom_site_fract_z
_atom_site_U_iso_or_equiv
_atom_site_adp_type
_atom_site_occupancy
_atom_site_site_symmetry_order
_atom_site_calc_flag
_atom_site_refinement_flags_posn
_atom_site_refinement_flags_adp
_atom_site_refinement_flags_occupancy
_atom_site_disorder_assembly
_atom_site_disorder_group
S1A S 0.12800(2) 0.09560(2) 0.35196(4) 0.04766(13) Uani 1 1 d . . . . .
O1A O 0.06099(4) 0.03515(4) 0.98244(16) 0.0763(5) Uani 1 1 d . . . . .
H1A H 0.0558 0.0187 1.0006 0.114 Uiso 1 1 calc R U . . .
C2A C 0.11077(4) 0.06050(4) 0.40930(16) 0.0395(4) Uani 1 1 d . . . . .
C3A C 0.13133(4) 0.05648(4) 0.48543(16) 0.0395(4) Uani 1 1 d . . . . .
H3AA H 0.1470 0.0602 0.4313 0.047 Uiso 1 1 calc R U . . .
H3AB H 0.1223 0.0368 0.5090 0.047 Uiso 1 1 calc R U . . .
C4A C 0.14324(4) 0.07375(4) 0.60364(16) 0.0362(4) Uani 1 1 d . . . . .
C5A C 0.15549(4) 0.10453(4) 0.57749(16) 0.0349(3) Uani 1 1 d . . . . .
C6A C 0.17393(4) 0.12357(4) 0.66202(18) 0.0427(4) Uani 1 1 d . . . . .
H6AA H 0.1787 0.1170 0.7329 0.051 Uiso 1 1 calc R U . . .
C7A C 0.18549(4) 0.15162(4) 0.6462(2) 0.0482(5) Uani 1 1 d . . . . .
H7AA H 0.1978 0.1640 0.7059 0.058 Uiso 1 1 calc R U . . .
C8A C 0.17902(4) 0.16165(4) 0.5432(2) 0.0490(5) Uani 1 1 d . . . . .
H8AA H 0.1868 0.1809 0.5317 0.059 Uiso 1 1 calc R U . . .
C9A C 0.16117(4) 0.14349(4) 0.45760(19) 0.0446(4) Uani 1 1 d . . . . .
H9AA H 0.1569 0.1504 0.3862 0.054 Uiso 1 1 calc R U . . .
C10A C 0.14913(4) 0.11502(4) 0.47384(17) 0.0366(4) Uani 1 1 d . . . . .
C11A C 0.12163(4) 0.06407(4) 0.70747(15) 0.0380(4) Uani 1 1 d . . . . .
C12A C 0.10839(5) 0.03663(4) 0.74492(18) 0.0505(5) Uani 1 1 d . . . . .
H12A H 0.1132 0.0244 0.7068 0.061 Uiso 1 1 calc R U . . .
C13A C 0.08845(6) 0.02665(5) 0.8359(2) 0.0592(6) Uani 1 1 d . . . . .
H13A H 0.0798 0.0078 0.8589 0.071 Uiso 1 1 calc R U . . .
C14A C 0.08122(5) 0.04404(5) 0.89297(18) 0.0557(6) Uani 1 1 d . . . . .
C15A C 0.09438(5) 0.07167(5) 0.85981(17) 0.0490(5) Uani 1 1 d . . . . .
H15A H 0.0898 0.0839 0.8998 0.059 Uiso 1 1 calc R U . . .
C16A C 0.11422(4) 0.08125(4) 0.76779(16) 0.0394(4) Uani 1 1 d . . . . .
H16A H 0.1230 0.1001 0.7454 0.047 Uiso 1 1 calc R U . . .
C17A C 0.16655(5) 0.06832(5) 0.6442(2) 0.0518(5) Uani 1 1 d . . . . .
H17A H 0.1738 0.0770 0.7240 0.078 Uiso 1 1 calc R U . . .
H17B H 0.1814 0.0760 0.5832 0.078 Uiso 1 1 calc R U . . .
H17C H 0.1593 0.0485 0.6511 0.078 Uiso 1 1 calc R U . . .
C18A C 0.10337(5) 0.04256(5) 0.29392(19) 0.0531(5) Uani 1 1 d . . . . .
H18A H 0.0929 0.0231 0.3173 0.080 Uiso 1 1 calc R U . . .
H18B H 0.1203 0.0462 0.2516 0.080 Uiso 1 1 calc R U . . .
H18C H 0.0923 0.0469 0.2390 0.080 Uiso 1 1 calc R U . . .
C19A C 0.08467(5) 0.05452(5) 0.47748(19) 0.0527(5) Uani 1 1 d . . . . .
H19A H 0.0760 0.0359 0.5118 0.079 Uiso 1 1 calc R U . . .
H19B H 0.0719 0.0559 0.4204 0.079 Uiso 1 1 calc R U . . .
H19C H 0.0893 0.0679 0.5441 0.079 Uiso 1 1 calc R U . . .
S1B S 0.43387(2) 0.12208(2) 1.33227(4) 0.03611(11) Uani 1 1 d . . . . .
O1B O 0.37741(2) 0.13351(2) 0.69513(11) 0.0328(2) Uani 1 1 d . . . . .
H1B H 0.3605(5) 0.1262(5) 0.684(2) 0.049 Uiso 1 1 d . U . . .
C2B C 0.39903(3) 0.10840(3) 1.27417(14) 0.0294(3) Uani 1 1 d . . . . .
C3B C 0.39158(3) 0.08243(3) 1.20040(14) 0.0290(3) Uani 1 1 d . . . . .
H3BA H 0.3720 0.0739 1.1772 0.035 Uiso 1 1 calc R U . . .
H3BB H 0.3933 0.0694 1.2559 0.035 Uiso 1 1 calc R U . . .
C4B C 0.40804(3) 0.08503(3) 1.08250(14) 0.0277(3) Uani 1 1 d . . . . .
C5B C 0.43904(3) 0.10101(3) 1.10578(14) 0.0295(3) Uani 1 1 d . . . . .
C6B C 0.45648(4) 0.09922(5) 1.01876(16) 0.0428(4) Uani 1 1 d . . . . .
H6BA H 0.4485 0.0871 0.9511 0.051 Uiso 1 1 calc R U . . .
C7B C 0.48477(4) 0.11445(5) 1.02776(19) 0.0518(5) Uani 1 1 d . . . . .
H7BA H 0.4960 0.1128 0.9669 0.062 Uiso 1 1 calc R U . . .
C8B C 0.49668(4) 0.13214(5) 1.1259(2) 0.0507(5) Uani 1 1 d . . . . .
H8BA H 0.5161 0.1430 1.1319 0.061 Uiso 1 1 calc R U . . .
C9B C 0.48021(4) 0.13393(4) 1.21503(19) 0.0424(4) Uani 1 1 d . . . . .
H9BA H 0.4884 0.1458 1.2834 0.051 Uiso 1 1 calc R U . . .
C10B C 0.45144(3) 0.11846(3) 1.20602(15) 0.0310(3) Uani 1 1 d . . . . .
C11B C 0.40035(3) 0.09848(3) 0.97795(13) 0.0255(3) Uani 1 1 d . . . . .
C12B C 0.37293(3) 0.08666(3) 0.94086(15) 0.0304(3) Uani 1 1 d . . . . .
H12B H 0.3595 0.0704 0.9804 0.037 Uiso 1 1 calc R U . . .
C13B C 0.36471(3) 0.09789(3) 0.84849(15) 0.0309(3) Uani 1 1 d . . . . .
H13B H 0.3459 0.0896 0.8264 0.037 Uiso 1 1 calc R U . . .
C14B C 0.38424(3) 0.12145(3) 0.78818(14) 0.0262(3) Uani 1 1 d . . . . .
C15B C 0.41158(3) 0.13357(3) 0.82229(14) 0.0275(3) Uani 1 1 d . . . . .
H15B H 0.4250 0.1496 0.7813 0.033 Uiso 1 1 calc R U . . .
C16B C 0.41936(3) 0.12220(3) 0.91657(14) 0.0267(3) Uani 1 1 d . . . . .
H16B H 0.4382 0.1308 0.9398 0.032 Uiso 1 1 calc R U . . .
C17B C 0.39888(4) 0.05506(4) 1.04434(16) 0.0398(4) Uani 1 1 d . . . . .
H17D H 0.4065 0.0551 0.9634 0.060 Uiso 1 1 calc R U . . .
H17E H 0.3788 0.0443 1.0408 0.060 Uiso 1 1 calc R U . . .
H17F H 0.4056 0.0469 1.1048 0.060 Uiso 1 1 calc R U . . .
C18B C 0.38078(4) 0.10026(4) 1.38849(17) 0.0449(4) Uani 1 1 d . . . . .
H18D H 0.3616 0.0931 1.3637 0.067 Uiso 1 1 calc R U . . .
H18E H 0.3866 0.1164 1.4410 0.067 Uiso 1 1 calc R U . . .
H18F H 0.3824 0.0861 1.4340 0.067 Uiso 1 1 calc R U . . .
C19B C 0.39666(4) 0.13061(4) 1.20350(16) 0.0369(4) Uani 1 1 d . . . . .
H19D H 0.3782 0.1227 1.1677 0.055 Uiso 1 1 calc R U . . .
H19E H 0.4104 0.1378 1.1378 0.055 Uiso 1 1 calc R U . . .
H19F H 0.3998 0.1456 1.2596 0.055 Uiso 1 1 calc R U . . .
S1C S 0.29982(2) 0.04730(2) 0.02824(4) 0.04320(12) Uani 1 1 d . . . . .
O1C O 0.32245(2) 0.10999(3) 0.67811(11) 0.0339(3) Uani 1 1 d . . . . .
H1C H 0.3161(5) 0.1186(5) 0.702(2) 0.051 Uiso 1 1 d . U . . .
C2C C 0.28617(3) 0.06824(3) 0.08899(15) 0.0318(3) Uani 1 1 d . . . . .
C3C C 0.26115(3) 0.05023(3) 0.16891(14) 0.0286(3) Uani 1 1 d . . . . .
H3CA H 0.2471 0.0358 0.1154 0.034 Uiso 1 1 calc R U . . .
H3CB H 0.2535 0.0618 0.1973 0.034 Uiso 1 1 calc R U . . .
C4C C 0.26458(3) 0.03583(3) 0.28302(13) 0.0258(3) Uani 1 1 d . . . . .
C5C C 0.27847(3) 0.01911(3) 0.25078(14) 0.0281(3) Uani 1 1 d . . . . .
C6C C 0.27587(4) -0.00160(3) 0.33095(16) 0.0355(4) Uani 1 1 d . . . . .
H6CA H 0.2645 -0.0057 0.4013 0.043 Uiso 1 1 calc R U . . .
C7C C 0.28927(4) -0.01631(4) 0.31154(18) 0.0422(4) Uani 1 1 d . . . . .
H7CA H 0.2872 -0.0300 0.3686 0.051 Uiso 1 1 calc R U . . .
C8C C 0.30567(4) -0.01101(4) 0.20884(19) 0.0436(4) Uani 1 1 d . . . . .
H8CA H 0.3150 -0.0210 0.1948 0.052 Uiso 1 1 calc R U . . .
C9C C 0.30837(4) 0.00900(4) 0.12692(18) 0.0403(4) Uani 1 1 d . . . . .
H9CA H 0.3195 0.0126 0.0559 0.048 Uiso 1 1 calc R U . . .
C10C C 0.29500(3) 0.02406(3) 0.14666(15) 0.0310(3) Uani 1 1 d . . . . .
C11C C 0.28047(3) 0.05630(3) 0.38781(13) 0.0244(3) Uani 1 1 d . . . . .
C12C C 0.27088(3) 0.07301(3) 0.43679(14) 0.0284(3) Uani 1 1 d . . . . .
H12C H 0.2548 0.0719 0.4033 0.034 Uiso 1 1 calc R U . . .
C13C C 0.28431(3) 0.09116(3) 0.53333(14) 0.0292(3) Uani 1 1 d . . . . .
H13C H 0.2774 0.1023 0.5647 0.035 Uiso 1 1 calc R U . . .
C14C C 0.30785(3) 0.09278(3) 0.58322(13) 0.0255(3) Uani 1 1 d . . . . .
C15C C 0.31780(3) 0.07661(3) 0.53573(14) 0.0267(3) Uani 1 1 d . . . . .
H15C H 0.3340 0.0778 0.5691 0.032 Uiso 1 1 calc R U . . .
C16C C 0.30422(3) 0.05872(3) 0.43950(14) 0.0266(3) Uani 1 1 d . . . . .
H16C H 0.3114 0.0478 0.4079 0.032 Uiso 1 1 calc R U . . .
C17C C 0.23487(3) 0.01628(3) 0.32780(15) 0.0338(3) Uani 1 1 d . . . . .
H17G H 0.2250 0.0019 0.2663 0.051 Uiso 1 1 calc R U . . .
H17H H 0.2254 0.0267 0.3397 0.051 Uiso 1 1 calc R U . . .
H17I H 0.2354 0.0078 0.4057 0.051 Uiso 1 1 calc R U . . .
C18C C 0.30885(4) 0.09342(4) 0.15462(18) 0.0462(5) Uani 1 1 d . . . . .
H18G H 0.3012 0.1042 0.1897 0.069 Uiso 1 1 calc R U . . .
H18H H 0.3234 0.1047 0.0958 0.069 Uiso 1 1 calc R U . . .
H18I H 0.3166 0.0875 0.2205 0.069 Uiso 1 1 calc R U . . .
C19C C 0.27675(4) 0.07730(4) -0.02514(17) 0.0450(4) Uani 1 1 d . . . . .
H19G H 0.2699 0.0896 -0.0005 0.068 Uiso 1 1 calc R U . . .
H19H H 0.2620 0.0611 -0.0662 0.068 Uiso 1 1 calc R U . . .
H19I H 0.2923 0.0870 -0.0816 0.068 Uiso 1 1 calc R U . . .
S1D S 0.46151(2) 0.25431(2) 0.01488(4) 0.04422(13) Uani 1 1 d . . . . .
O1D O 0.40094(3) 0.18882(3) 0.65037(12) 0.0380(3) Uani 1 1 d . . . . .
H1D H 0.3958(6) 0.1737(6) 0.663(2) 0.057 Uiso 1 1 d . U . . .
C2D C 0.44429(4) 0.21846(4) 0.06468(16) 0.0356(4) Uani 1 1 d . . . . .
C3D C 0.46500(4) 0.21339(4) 0.13383(16) 0.0352(4) Uani 1 1 d . . . . .
H3DA H 0.4801 0.2172 0.0762 0.042 Uiso 1 1 calc R U . . .
H3DB H 0.4558 0.1936 0.1541 0.042 Uiso 1 1 calc R U . . .
C4D C 0.47818(4) 0.22955(3) 0.25351(15) 0.0318(3) Uani 1 1 d . . . . .
C5D C 0.49053(4) 0.26053(3) 0.23486(15) 0.0331(3) Uani 1 1 d . . . . .
C6D C 0.50953(4) 0.27862(4) 0.32086(17) 0.0425(4) Uani 1 1 d . . . . .
H6DA H 0.5144 0.2712 0.3883 0.051 Uiso 1 1 calc R U . . .
C7D C 0.52147(4) 0.30687(4) 0.31154(18) 0.0483(5) Uani 1 1 d . . . . .
H7DA H 0.5342 0.3185 0.3719 0.058 Uiso 1 1 calc R U . . .
C8D C 0.51474(4) 0.31803(4) 0.21365(19) 0.0462(5) Uani 1 1 d . . . . .
H8DA H 0.5229 0.3374 0.2059 0.055 Uiso 1 1 calc R U . . .
C9D C 0.49610(4) 0.30095(4) 0.12755(18) 0.0419(4) Uani 1 1 d . . . . .
H9DA H 0.4915 0.3087 0.0604 0.050 Uiso 1 1 calc R U . . .
C10D C 0.48382(4) 0.27230(4) 0.13744(15) 0.0338(3) Uani 1 1 d . . . . .
C11D C 0.45754(3) 0.21913(3) 0.36055(14) 0.0299(3) Uani 1 1 d . . . . .
C12D C 0.44693(4) 0.19219(3) 0.40242(16) 0.0346(3) Uani 1 1 d . . . . .
H12D H 0.4526 0.1807 0.3638 0.041 Uiso 1 1 calc R U . . .
C13D C 0.42835(4) 0.18173(3) 0.49832(16) 0.0346(3) Uani 1 1 d . . . . .
H13D H 0.4214 0.1633 0.5244 0.042 Uiso 1 1 calc R U . . .
C14D C 0.41989(3) 0.19819(3) 0.55626(14) 0.0310(3) Uani 1 1 d . . . . .
C15D C 0.43006(4) 0.22505(3) 0.51699(15) 0.0342(3) Uani 1 1 d . . . . .
H15D H 0.4243 0.2365 0.5563 0.041 Uiso 1 1 calc R U . . .
C16D C 0.44859(4) 0.23523(3) 0.42022(15) 0.0335(3) Uani 1 1 d . . . . .
H16D H 0.4554 0.2536 0.3939 0.040 Uiso 1 1 calc R U . . .
C17D C 0.50161(4) 0.22358(4) 0.28469(18) 0.0422(4) Uani 1 1 d . . . . .
H17J H 0.5084 0.2301 0.3679 0.063 Uiso 1 1 calc R U . . .
H17K H 0.5167 0.2331 0.2259 0.063 Uiso 1 1 calc R U . . .
H17L H 0.4946 0.2037 0.2800 0.063 Uiso 1 1 calc R U . . .
C18D C 0.41837(4) 0.21179(4) 0.13675(19) 0.0455(4) Uani 1 1 d . . . . .
H18J H 0.4094 0.1927 0.1650 0.068 Uiso 1 1 calc R U . . .
H18K H 0.4057 0.2143 0.0837 0.068 Uiso 1 1 calc R U . . .
H18L H 0.4233 0.2241 0.2078 0.068 Uiso 1 1 calc R U . . .
C19D C 0.43622(5) 0.20176(5) -0.05455(19) 0.0518(5) Uani 1 1 d . . . . .
H19J H 0.4252 0.1821 -0.0352 0.078 Uiso 1 1 calc R U . . .
H19K H 0.4529 0.2053 -0.0988 0.078 Uiso 1 1 calc R U . . .
H19L H 0.4254 0.2072 -0.1060 0.078 Uiso 1 1 calc R U . . .
O1E O 0.3088(3) 0.1411(2) 0.7960(13) 0.0406(16) Uani 0.560(12) 1 d . . P A 1
H1EB H 0.2972(6) 0.1451(5) 0.758(2) 0.049 Uiso 0.560(12) 1 d . U P A 1
C1E C 0.32679(11) 0.16564(12) 0.8628(6) 0.0461(13) Uani 0.560(12) 1 d . . P A 1
H1EA H 0.3359 0.1821 0.8081 0.055 Uiso 0.560(12) 1 calc R U P A 1
C2E C 0.3477(3) 0.1606(2) 0.9316(14) 0.068(4) Uani 0.560(12) 1 d . . P A 1
H2EA H 0.3603 0.1772 0.9781 0.102 Uiso 0.560(12) 1 calc R U P A 1
H2EB H 0.3380 0.1451 0.9882 0.102 Uiso 0.560(12) 1 calc R U P A 1
H2EC H 0.3582 0.1564 0.8723 0.102 Uiso 0.560(12) 1 calc R U P A 1
C3E C 0.3103(2) 0.1693(3) 0.9655(11) 0.112(4) Uani 0.560(12) 1 d . . P A 1
H3EA H 0.3224 0.1860 1.0121 0.168 Uiso 0.560(12) 1 calc R U P A 1
H3EB H 0.2952 0.1710 0.9296 0.168 Uiso 0.560(12) 1 calc R U P A 1
H3EC H 0.3029 0.1534 1.0205 0.168 Uiso 0.560(12) 1 calc R U P A 1
O1F O 0.3133(4) 0.1479(3) 0.7783(17) 0.048(3) Uani 0.440(12) 1 d . . P A 2
H1FB H 0.2972(6) 0.1451(5) 0.758(2) 0.058 Uiso 0.440(12) 1 d . U P A 2
C1F C 0.31898(12) 0.15397(15) 0.9096(6) 0.0373(16) Uani 0.440(12) 1 d . . P A 2
H1FA H 0.3066 0.1379 0.9621 0.045 Uiso 0.440(12) 1 calc R U P A 2
C2F C 0.3483(3) 0.1607(3) 0.9167(19) 0.084(6) Uani 0.440(12) 1 d . . P A 2
H2FA H 0.3548 0.1652 1.0017 0.126 Uiso 0.440(12) 1 calc R U P A 2
H2FB H 0.3497 0.1448 0.8897 0.126 Uiso 0.440(12) 1 calc R U P A 2
H2FC H 0.3597 0.1764 0.8635 0.126 Uiso 0.440(12) 1 calc R U P A 2
C3F C 0.3151(2) 0.17837(14) 0.9329(9) 0.0435(17) Uani 0.440(12) 1 d . . P A 2
H3FA H 0.3186 0.1836 1.0197 0.065 Uiso 0.440(12) 1 calc R U P A 2
H3FB H 0.3279 0.1939 0.8819 0.065 Uiso 0.440(12) 1 calc R U P A 2
H3FC H 0.2962 0.1735 0.9122 0.065 Uiso 0.440(12) 1 calc R U P A 2
O1G O 0.0095(2) 0.0063(3) 0.1280(7) 0.130(4) Uiso 0.3333 1 d . . P . .
C1G C -0.0078(2) 0.0020(3) 0.2453(9) 0.082(3) Uiso 0.3333 1 d . . P . .
C2G C -0.0150(3) -0.0267(3) 0.2812(12) 0.099(3) Uiso 0.3333 1 d . . P . .
C3G C 0.0077(3) 0.0251(3) 0.3181(13) 0.111(4) Uiso 0.3333 1 d . . P . .
H1GB H -0.0026 0.0002 0.0629 0.166 Uiso 0.3333 1 d . U P . .
H1GA H -0.0253 0.0014 0.2261 0.133 Uiso 0.3333 1 d . U P . .
H2GA H -0.0256 -0.0327 0.3570 0.166 Uiso 0.3333 1 d . U P . .
H2GB H -0.0253 -0.0396 0.2177 0.166 Uiso 0.3333 1 d . U P . .
H2GC H 0.0018 -0.0274 0.2949 0.166 Uiso 0.3333 1 d . U P . .
H3GA H -0.0021 0.0244 0.3954 0.166 Uiso 0.3333 1 d . U P . .
H3GB H 0.0249 0.0277 0.3377 0.166 Uiso 0.3333 1 d . U P . .
H3GC H 0.0100 0.0418 0.2755 0.166 Uiso 0.3333 1 d . U P . .

loop_
_atom_site_aniso_label
_atom_site_aniso_U_11
_atom_site_aniso_U_22
_atom_site_aniso_U_33
_atom_site_aniso_U_23
_atom_site_aniso_U_13
_atom_site_aniso_U_12
S1A 0.0624(3) 0.0494(3) 0.0367(2) 0.00211(19) -0.0108(2) 0.0321(2)
O1A 0.0840(13) 0.0792(12) 0.0478(9) 0.0104(9) 0.0229(9) 0.0275(10)
C2A 0.0511(10) 0.0443(10) 0.0296(8) -0.0050(7) -0.0045(7) 0.0287(8)
C3A 0.0578(11) 0.0410(9) 0.0317(8) -0.0048(7) -0.0043(8) 0.0338(9)
C4A 0.0483(10) 0.0409(9) 0.0299(8) -0.0021(7) -0.0041(7) 0.0302(8)
C5A 0.0388(9) 0.0393(9) 0.0320(8) 0.0000(7) 0.0020(7) 0.0235(7)
C6A 0.0410(9) 0.0480(10) 0.0373(9) -0.0036(8) 0.0003(7) 0.0210(8)
C7A 0.0385(10) 0.0449(10) 0.0525(11) -0.0081(9) 0.0059(8) 0.0143(8)
C8A 0.0428(10) 0.0374(9) 0.0635(13) 0.0008(9) 0.0175(9) 0.0175(8)
C9A 0.0479(10) 0.0453(10) 0.0490(11) 0.0101(8) 0.0106(8) 0.0295(9)
C10A 0.0395(9) 0.0418(9) 0.0365(9) 0.0020(7) 0.0044(7) 0.0264(8)
C11A 0.0509(10) 0.0387(9) 0.0261(8) -0.0001(7) -0.0067(7) 0.0237(8)
C12A 0.0752(14) 0.0401(10) 0.0350(9) 0.0011(8) -0.0039(9) 0.0279(10)
C13A 0.0777(16) 0.0445(11) 0.0394(11) 0.0093(9) -0.0012(10) 0.0186(11)
C14A 0.0597(13) 0.0623(13) 0.0293(9) 0.0053(9) 0.0035(9) 0.0187(11)
C15A 0.0574(12) 0.0594(12) 0.0302(9) -0.0039(8) -0.0007(8) 0.0292(10)
C16A 0.0481(10) 0.0426(9) 0.0292(8) -0.0014(7) -0.0027(7) 0.0239(8)
C17A 0.0666(13) 0.0663(13) 0.0436(10) -0.0036(9) -0.0128(10) 0.0492(12)
C18A 0.0707(14) 0.0579(12) 0.0358(10) -0.0133(9) -0.0098(9) 0.0358(11)
C19A 0.0531(12) 0.0713(14) 0.0379(10) -0.0035(10) -0.0025(9) 0.0343(11)
S1B 0.0423(2) 0.0411(2) 0.0311(2) -0.00977(16) -0.00593(16) 0.02542(19)
O1B 0.0292(6) 0.0353(6) 0.0333(6) 0.0081(5) -0.0035(5) 0.0157(5)
C2B 0.0335(8) 0.0324(8) 0.0260(7) 0.0019(6) 0.0043(6) 0.0192(6)
C3B 0.0332(8) 0.0273(7) 0.0263(7) 0.0033(6) 0.0037(6) 0.0151(6)
C4B 0.0346(8) 0.0305(7) 0.0234(7) -0.0005(6) -0.0011(6) 0.0204(6)
C5B 0.0334(8) 0.0389(8) 0.0249(7) 0.0043(6) -0.0007(6) 0.0245(7)
C6B 0.0472(10) 0.0715(13) 0.0279(8) 0.0031(8) 0.0011(7) 0.0434(10)
C7B 0.0450(11) 0.0884(16) 0.0411(10) 0.0164(10) 0.0105(8) 0.0477(11)
C8B 0.0325(9) 0.0662(13) 0.0589(12) 0.0221(10) 0.0051(8) 0.0287(9)
C9B 0.0357(9) 0.0436(10) 0.0469(10) 0.0042(8) -0.0082(8) 0.0191(8)
C10B 0.0329(8) 0.0331(8) 0.0315(8) 0.0041(6) -0.0013(6) 0.0198(7)
C11B 0.0300(7) 0.0287(7) 0.0220(7) -0.0007(5) 0.0000(5) 0.0177(6)
C12B 0.0277(7) 0.0279(7) 0.0312(8) 0.0049(6) -0.0002(6) 0.0106(6)
C13B 0.0249(7) 0.0318(8) 0.0336(8) 0.0027(6) -0.0030(6) 0.0124(6)
C14B 0.0294(7) 0.0280(7) 0.0242(7) 0.0011(6) -0.0013(6) 0.0167(6)
C15B 0.0265(7) 0.0283(7) 0.0260(7) 0.0021(6) 0.0021(6) 0.0124(6)
C16B 0.0237(7) 0.0310(7) 0.0260(7) -0.0018(6) -0.0008(5) 0.0140(6)
C17B 0.0606(11) 0.0348(9) 0.0330(8) -0.0061(7) -0.0076(8) 0.0306(8)
C18B 0.0532(11) 0.0490(10) 0.0340(9) 0.0032(8) 0.0165(8) 0.0267(9)
C19B 0.0497(10) 0.0379(9) 0.0343(8) 0.0002(7) 0.0017(7) 0.0303(8)
S1C 0.0496(3) 0.0438(2) 0.0370(2) 0.01158(18) 0.01833(19) 0.0240(2)
O1C 0.0345(6) 0.0388(6) 0.0328(6) -0.0132(5) -0.0108(5) 0.0216(5)
C2C 0.0339(8) 0.0281(7) 0.0270(7) 0.0034(6) -0.0004(6) 0.0108(6)
C3C 0.0284(7) 0.0306(7) 0.0247(7) -0.0001(6) -0.0027(6) 0.0131(6)
C4C 0.0256(7) 0.0251(7) 0.0226(7) -0.0004(5) 0.0004(5) 0.0096(6)
C5C 0.0305(7) 0.0245(7) 0.0250(7) -0.0045(6) -0.0033(6) 0.0106(6)
C6C 0.0466(9) 0.0303(8) 0.0287(8) -0.0026(6) -0.0030(7) 0.0186(7)
C7C 0.0544(11) 0.0325(8) 0.0424(10) -0.0046(7) -0.0124(8) 0.0239(8)
C8C 0.0434(10) 0.0381(9) 0.0557(11) -0.0122(8) -0.0110(9) 0.0251(8)
C9C 0.0347(9) 0.0410(9) 0.0442(10) -0.0094(8) 0.0004(7) 0.0183(8)
C10C 0.0282(7) 0.0285(7) 0.0313(8) -0.0034(6) -0.0005(6) 0.0105(6)
C11C 0.0249(7) 0.0233(6) 0.0210(6) 0.0015(5) 0.0008(5) 0.0092(5)
C12C 0.0255(7) 0.0332(8) 0.0276(7) -0.0021(6) -0.0034(6) 0.0155(6)
C13C 0.0297(7) 0.0327(8) 0.0298(7) -0.0041(6) -0.0021(6) 0.0191(6)
C14C 0.0260(7) 0.0258(7) 0.0219(7) -0.0020(5) -0.0020(5) 0.0109(6)
C15C 0.0244(7) 0.0303(7) 0.0263(7) -0.0002(6) -0.0022(5) 0.0143(6)
C16C 0.0284(7) 0.0269(7) 0.0259(7) 0.0001(6) 0.0016(6) 0.0148(6)
C17C 0.0285(8) 0.0321(8) 0.0292(8) 0.0010(6) 0.0029(6) 0.0064(6)
C18C 0.0452(10) 0.0329(9) 0.0364(9) 0.0040(7) -0.0035(8) 0.0015(8)
C19C 0.0539(11) 0.0462(10) 0.0317(9) 0.0098(8) -0.0025(8) 0.0226(9)
S1D 0.0518(3) 0.0401(2) 0.0384(2) 0.00348(18) -0.01214(19) 0.0212(2)
O1D 0.0424(7) 0.0348(6) 0.0336(6) 0.0074(5) 0.0039(5) 0.0168(6)
C2D 0.0423(9) 0.0347(8) 0.0294(8) -0.0047(6) -0.0056(7) 0.0190(7)
C3D 0.0455(9) 0.0344(8) 0.0310(8) -0.0044(6) -0.0026(7) 0.0240(7)
C4D 0.0380(8) 0.0319(8) 0.0275(7) 0.0000(6) -0.0018(6) 0.0190(7)
C5D 0.0362(8) 0.0323(8) 0.0273(8) 0.0014(6) 0.0034(6) 0.0144(7)
C6D 0.0451(10) 0.0391(9) 0.0292(8) 0.0008(7) -0.0008(7) 0.0104(8)
C7D 0.0482(11) 0.0377(9) 0.0378(10) -0.0048(8) 0.0033(8) 0.0055(8)
C8D 0.0478(10) 0.0294(8) 0.0481(11) 0.0027(8) 0.0127(9) 0.0092(8)
C9D 0.0462(10) 0.0353(9) 0.0426(10) 0.0094(7) 0.0077(8) 0.0192(8)
C10D 0.0362(8) 0.0334(8) 0.0312(8) 0.0021(6) 0.0025(6) 0.0168(7)
C11D 0.0354(8) 0.0284(7) 0.0255(7) -0.0003(6) -0.0039(6) 0.0155(6)
C12D 0.0419(9) 0.0287(8) 0.0359(8) 0.0004(6) -0.0030(7) 0.0198(7)
C13D 0.0393(9) 0.0260(7) 0.0370(8) 0.0053(6) -0.0028(7) 0.0152(7)
C14D 0.0324(8) 0.0304(8) 0.0268(7) 0.0022(6) -0.0040(6) 0.0131(6)
C15D 0.0428(9) 0.0276(8) 0.0315(8) -0.0023(6) -0.0005(7) 0.0171(7)
C16D 0.0433(9) 0.0239(7) 0.0311(8) 0.0002(6) -0.0011(7) 0.0153(7)
C17D 0.0428(10) 0.0527(11) 0.0377(9) 0.0052(8) -0.0010(8) 0.0287(9)
C18D 0.0405(10) 0.0534(11) 0.0417(10) -0.0023(8) -0.0043(8) 0.0228(9)
C19D 0.0679(14) 0.0519(11) 0.0373(10) -0.0160(9) -0.0155(9) 0.0312(11)
O1E 0.047(3) 0.041(4) 0.044(4) -0.010(2) -0.009(2) 0.030(3)
C1E 0.057(2) 0.034(2) 0.043(3) 0.000(2) -0.002(2) 0.019(2)
C2E 0.078(7) 0.072(5) 0.080(6) -0.024(4) -0.028(4) 0.056(5)
C3E 0.083(6) 0.181(12) 0.094(8) -0.086(8) -0.027(5) 0.081(8)
O1F 0.068(7) 0.057(7) 0.039(4) -0.011(4) -0.008(4) 0.046(6)
C1F 0.046(3) 0.037(3) 0.032(3) -0.001(2) 0.003(2) 0.023(2)
C2F 0.039(6) 0.119(11) 0.080(7) -0.051(7) -0.020(5) 0.029(6)
C3F 0.055(4) 0.029(2) 0.049(4) -0.008(2) -0.001(3) 0.023(2)

loop_
_atom_type_symbol
_atom_type_description
_atom_type_scat_dispersion_real
_atom_type_scat_dispersion_imag
_atom_type_scat_source
C C 0.0181 0.0091 'International Tables Vol C Tables 4.2.6.8 and 6.1.1.4'
H H 0.0000 0.0000 'International Tables Vol C Tables 4.2.6.8 and 6.1.1.4'
O O 0.0492 0.0322 'International Tables Vol C Tables 4.2.6.8 and 6.1.1.4'
S S 0.3331 0.5567 'International Tables Vol C Tables 4.2.6.8 and 6.1.1.4'

loop_
_geom_angle_atom_site_label_1
_geom_angle_atom_site_label_2
_geom_angle_atom_site_label_3
_geom_angle
_geom_angle_site_symmetry_1
_geom_angle_site_symmetry_3
C10A S1A C2A 104.05(8) . .
C14A O1A H1A 109.5 . .
C19A C2A C3A 114.73(16) . .
C19A C2A C18A 109.88(18) . .
C3A C2A C18A 108.92(16) . .
C19A C2A S1A 109.76(14) . .
C3A C2A S1A 108.34(14) . .
C18A C2A S1A 104.72(14) . .
C2A C3A C4A 118.73(14) . .
C2A C3A H3AA 107.6 . .
C4A C3A H3AA 107.6 . .
C2A C3A H3AB 107.6 . .
C4A C3A H3AB 107.6 . .
H3AA C3A H3AB 107.1 . .
C5A C4A C11A 111.29(14) . .
C5A C4A C3A 111.20(14) . .
C11A C4A C3A 111.74(16) . .
C5A C4A C17A 109.14(16) . .
C11A C4A C17A 108.34(15) . .
C3A C4A C17A 104.87(15) . .
C6A C5A C10A 117.14(17) . .
C6A C5A C4A 118.87(16) . .
C10A C5A C4A 123.99(16) . .
C7A C6A C5A 122.41(19) . .
C7A C6A H6AA 118.8 . .
C5A C6A H6AA 118.8 . .
C6A C7A C8A 119.7(2) . .
C6A C7A H7AA 120.1 . .
C8A C7A H7AA 120.1 . .
C9A C8A C7A 119.35(19) . .
C9A C8A H8AA 120.3 . .
C7A C8A H8AA 120.3 . .
C8A C9A C10A 121.17(19) . .
C8A C9A H9AA 119.4 . .
C10A C9A H9AA 119.4 . .
C5A C10A C9A 120.19(18) . .
C5A C10A S1A 125.82(14) . .
C9A C10A S1A 113.91(15) . .
C16A C11A C12A 116.65(18) . .
C16A C11A C4A 123.78(16) . .
C12A C11A C4A 119.57(17) . .
C13A C12A C11A 122.1(2) . .
C13A C12A H12A 118.9 . .
C11A C12A H12A 118.9 . .
C14A C13A C12A 120.0(2) . .
C14A C13A H13A 120.0 . .
C12A C13A H13A 120.0 . .
C13A C14A O1A 122.7(2) . .
C13A C14A C15A 119.5(2) . .
O1A C14A C15A 117.8(2) . .
C16A C15A C14A 119.6(2) . .
C16A C15A H15A 120.2 . .
C14A C15A H15A 120.2 . .
C15A C16A C11A 122.08(19) . .
C15A C16A H16A 119.0 . .
C11A C16A H16A 119.0 . .
C4A C17A H17A 109.5 . .
C4A C17A H17B 109.5 . .
H17A C17A H17B 109.5 . .
C4A C17A H17C 109.5 . .
H17A C17A H17C 109.5 . .
H17B C17A H17C 109.5 . .
C2A C18A H18A 109.5 . .
C2A C18A H18B 109.5 . .
H18A C18A H18B 109.5 . .
C2A C18A H18C 109.5 . .
H18A C18A H18C 109.5 . .
H18B C18A H18C 109.5 . .
C2A C19A H19A 109.5 . .
C2A C19A H19B 109.5 . .
H19A C19A H19B 109.5 . .
C2A C19A H19C 109.5 . .
H19A C19A H19C 109.5 . .
H19B C19A H19C 109.5 . .
C10B S1B C2B 103.07(7) . .
C14B O1B H1B 113.1(17) . .
C19B C2B C3B 114.87(13) . .
C19B C2B C18B 109.59(14) . .
C3B C2B C18B 108.63(14) . .
C19B C2B S1B 110.16(12) . .
C3B C2B S1B 107.97(11) . .
C18B C2B S1B 105.16(12) . .
C2B C3B C4B 118.75(13) . .
C2B C3B H3BA 107.6 . .
C4B C3B H3BA 107.6 . .
C2B C3B H3BB 107.6 . .
C4B C3B H3BB 107.6 . .
H3BA C3B H3BB 107.1 . .
C5B C4B C11B 110.51(13) . .
C5B C4B C3B 111.69(13) . .
C11B C4B C3B 110.98(12) . .
C5B C4B C17B 110.13(13) . .
C11B C4B C17B 108.16(12) . .
C3B C4B C17B 105.18(13) . .
C10B C5B C6B 117.19(16) . .
C10B C5B C4B 124.25(14) . .
C6B C5B C4B 118.49(15) . .
C7B C6B C5B 122.44(19) . .
C7B C6B H6BA 118.8 . .
C5B C6B H6BA 118.8 . .
C6B C7B C8B 119.56(18) . .
C6B C7B H7BA 120.2 . .
C8B C7B H7BA 120.2 . .
C9B C8B C7B 119.67(18) . .
C9B C8B H8BA 120.2 . .
C7B C8B H8BA 120.2 . .
C8B C9B C10B 120.83(19) . .
C8B C9B H9BA 119.6 . .
C10B C9B H9BA 119.6 . .
C5B C10B C9B 120.26(16) . .
C5B C10B S1B 125.34(13) . .
C9B C10B S1B 114.33(14) . .
C16B C11B C12B 116.85(14) . .
C16B C11B C4B 123.65(13) . .
C12B C11B C4B 119.50(14) . .
C13B C12B C11B 122.21(14) . .
C13B C12B H12B 118.9 . .
C11B C12B H12B 118.9 . .
C12B C13B C14B 119.53(14) . .
C12B C13B H13B 120.2 . .
C14B C13B H13B 120.2 . .
O1B C14B C15B 118.01(14) . .
O1B C14B C13B 122.33(14) . .
C15B C14B C13B 119.67(14) . .
C14B C15B C16B 119.91(14) . .
C14B C15B H15B 120.0 . .
C16B C15B H15B 120.0 . .
C15B C16B C11B 121.83(14) . .
C15B C16B H16B 119.1 . .
C11B C16B H16B 119.1 . .
C4B C17B H17D 109.5 . .
C4B C17B H17E 109.5 . .
H17D C17B H17E 109.5 . .
C4B C17B H17F 109.5 . .
H17D C17B H17F 109.5 . .
H17E C17B H17F 109.5 . .
C2B C18B H18D 109.5 . .
C2B C18B H18E 109.5 . .
H18D C18B H18E 109.5 . .
C2B C18B H18F 109.5 . .
H18D C18B H18F 109.5 . .
H18E C18B H18F 109.5 . .
C2B C19B H19D 109.5 . .
C2B C19B H19E 109.5 . .
H19D C19B H19E 109.5 . .
C2B C19B H19F 109.5 . .
H19D C19B H19F 109.5 . .
H19E C19B H19F 109.5 . .
C10C S1C C2C 104.78(8) . .
C14C O1C H1C 112.8(19) . .
C18C C2C C3C 114.33(14) . .
C18C C2C C19C 109.78(14) . .
C3C C2C C19C 109.01(14) . .
C18C C2C S1C 110.04(13) . .
C3C C2C S1C 108.93(11) . .
C19C C2C S1C 104.27(12) . .
C2C C3C C4C 119.36(13) . .
C2C C3C H3CA 107.5 . .
C4C C3C H3CA 107.5 . .
C2C C3C H3CB 107.5 . .
C4C C3C H3CB 107.5 . .
H3CA C3C H3CB 107.0 . .
C5C C4C C3C 111.79(12) . .
C5C C4C C11C 110.08(12) . .
C3C C4C C11C 112.35(12) . .
C5C C4C C17C 109.64(13) . .
C3C C4C C17C 104.61(12) . .
C11C C4C C17C 108.15(12) . .
C10C C5C C6C 116.85(15) . .
C10C C5C C4C 123.60(14) . .
C6C C5C C4C 119.49(14) . .
C7C C6C C5C 122.55(17) . .
C7C C6C H6CA 118.7 . .
C5C C6C H6CA 118.7 . .
C8C C7C C6C 119.83(17) . .
C8C C7C H7CA 120.1 . .
C6C C7C H7CA 120.1 . .
C9C C8C C7C 119.15(17) . .
C9C C8C H8CA 120.4 . .
C7C C8C H8CA 120.4 . .
C8C C9C C10C 121.20(18) . .
C8C C9C H9CA 119.4 . .
C10C C9C H9CA 119.4 . .
C9C C10C C5C 120.41(16) . .
C9C C10C S1C 113.96(13) . .
C5C C10C S1C 125.56(13) . .
C16C C11C C12C 116.87(13) . .
C16C C11C C4C 122.67(13) . .
C12C C11C C4C 120.45(13) . .
C13C C12C C11C 121.90(14) . .
C13C C12C H12C 119.1 . .
C11C C12C H12C 119.1 . .
C14C C13C C12C 119.46(14) . .
C14C C13C H13C 120.3 . .
C12C C13C H13C 120.3 . .
O1C C14C C15C 116.67(13) . .
O1C C14C C13C 123.68(14) . .
C15C C14C C13C 119.64(14) . .
C14C C15C C16C 120.12(14) . .
C14C C15C H15C 119.9 . .
C16C C15C H15C 119.9 . .
C15C C16C C11C 122.01(14) . .
C15C C16C H16C 119.0 . .
C11C C16C H16C 119.0 . .
C4C C17C H17G 109.5 . .
C4C C17C H17H 109.5 . .
H17G C17C H17H 109.5 . .
C4C C17C H17I 109.5 . .
H17G C17C H17I 109.5 . .
H17H C17C H17I 109.5 . .
C2C C18C H18G 109.5 . .
C2C C18C H18H 109.5 . .
H18G C18C H18H 109.5 . .
C2C C18C H18I 109.5 . .
H18G C18C H18I 109.5 . .
H18H C18C H18I 109.5 . .
C2C C19C H19G 109.5 . .
C2C C19C H19H 109.5 . .
H19G C19C H19H 109.5 . .
C2C C19C H19I 109.5 . .
H19G C19C H19I 109.5 . .
H19H C19C H19I 109.5 . .
C10D S1D C2D 103.89(8) . .
C14D O1D H1D 111(2) . .
C18D C2D C3D 115.01(15) . .
C18D C2D C19D 109.36(16) . .
C3D C2D C19D 108.88(15) . .
C18D C2D S1D 109.71(13) . .
C3D C2D S1D 108.61(12) . .
C19D C2D S1D 104.76(13) . .
C2D C3D C4D 119.39(14) . .
C2D C3D H3DA 107.5 . .
C4D C3D H3DA 107.5 . .
C2D C3D H3DB 107.5 . .
C4D C3D H3DB 107.5 . .
H3DA C3D H3DB 107.0 . .
C5D C4D C11D 111.10(13) . .
C5D C4D C3D 111.52(13) . .
C11D C4D C3D 111.48(14) . .
C5D C4D C17D 108.90(15) . .
C11D C4D C17D 108.15(13) . .
C3D C4D C17D 105.44(14) . .
C10D C5D C6D 116.86(16) . .
C10D C5D C4D 124.22(15) . .
C6D C5D C4D 118.92(15) . .
C7D C6D C5D 122.63(18) . .
C7D C6D H6DA 118.7 . .
C5D C6D H6DA 118.7 . .
C8D C7D C6D 119.42(18) . .
C8D C7D H7DA 120.3 . .
C6D C7D H7DA 120.3 . .
C9D C8D C7D 119.67(18) . .
C9D C8D H8DA 120.2 . .
C7D C8D H8DA 120.2 . .
C8D C9D C10D 120.96(18) . .
C8D C9D H9DA 119.5 . .
C10D C9D H9DA 119.5 . .
C5D C10D C9D 120.45(17) . .
C5D C10D S1D 125.87(13) . .
C9D C10D S1D 113.62(14) . .
C16D C11D C12D 116.94(15) . .
C16D C11D C4D 123.59(14) . .
C12D C11D C4D 119.47(15) . .
C13D C12D C11D 121.97(16) . .
C13D C12D H12D 119.0 . .
C11D C12D H12D 119.0 . .
C12D C13D C14D 119.89(15) . .
C12D C13D H13D 120.1 . .
C14D C13D H13D 120.1 . .
O1D C14D C13D 122.74(15) . .
O1D C14D C15D 117.65(15) . .
C13D C14D C15D 119.59(16) . .
C14D C15D C16D 119.88(16) . .
C14D C15D H15D 120.1 . .
C16D C15D H15D 120.1 . .
C15D C16D C11D 121.72(15) . .
C15D C16D H16D 119.1 . .
C11D C16D H16D 119.1 . .
C4D C17D H17J 109.5 . .
C4D C17D H17K 109.5 . .
H17J C17D H17K 109.5 . .
C4D C17D H17L 109.5 . .
H17J C17D H17L 109.5 . .
H17K C17D H17L 109.5 . .
C2D C18D H18J 109.5 . .
C2D C18D H18K 109.5 . .
H18J C18D H18K 109.5 . .
C2D C18D H18L 109.5 . .
H18J C18D H18L 109.5 . .
H18K C18D H18L 109.5 . .
C2D C19D H19J 109.5 . .
C2D C19D H19K 109.5 . .
H19J C19D H19K 109.5 . .
C2D C19D H19L 109.5 . .
H19J C19D H19L 109.5 . .
H19K C19D H19L 109.5 . .
C1E O1E H1EB 104.4(19) . .
O1E C1E C2E 108.0(8) . .
O1E C1E C3E 108.5(9) . .
C2E C1E C3E 103.9(9) . .
O1E C1E H1EA 112.0 . .
C2E C1E H1EA 112.0 . .
C3E C1E H1EA 112.0 . .
C1E C2E H2EA 109.5 . .
C1E C2E H2EB 109.5 . .
H2EA C2E H2EB 109.5 . .
C1E C2E H2EC 109.5 . .
H2EA C2E H2EC 109.5 . .
H2EB C2E H2EC 109.5 . .
C1E C3E H3EA 109.5 . .
C1E C3E H3EB 109.5 . .
H3EA C3E H3EB 109.5 . .
C1E C3E H3EC 109.5 . .
H3EA C3E H3EC 109.5 . .
H3EB C3E H3EC 109.5 . .
C1F O1F H1FB 112(3) . .
O1F C1F C2F 101.1(12) . .
O1F C1F C3F 105.1(9) . .
C2F C1F C3F 113.8(9) . .
O1F C1F H1FA 112.0 . .
C2F C1F H1FA 112.0 . .
C3F C1F H1FA 112.0 . .
C1F C2F H2FA 109.5 . .
C1F C2F H2FB 109.5 . .
H2FA C2F H2FB 109.5 . .
C1F C2F H2FC 109.5 . .
H2FA C2F H2FC 109.5 . .
H2FB C2F H2FC 109.5 . .
C1F C3F H3FA 109.5 . .
C1F C3F H3FB 109.5 . .
H3FA C3F H3FB 109.5 . .
C1F C3F H3FC 109.5 . .
H3FA C3F H3FC 109.5 . .
H3FB C3F H3FC 109.5 . .
O1G O1G O1G 60.011(15) 2 3
O1G O1G C1G 89.4(9) 2 3
O1G O1G C1G 92.7(7) 3 3
O1G O1G C1G 77.2(10) 2 2
O1G O1G C1G 58.0(7) 3 2
C1G O1G C1G 35.1(6) 3 2
O1G O1G C1G 55.7(5) 2 .
O1G O1G C1G 72.0(10) 3 .
C1G O1G C1G 34.2(6) 3 .
C1G O1G C1G 33.0(5) 2 .
O1G O1G C2G 116.9(7) 2 2
O1G O1G C2G 106.1(14) 3 2
C1G O1G C2G 27.5(6) 3 2
C1G O1G C2G 51.3(7) 2 2
C1G O1G C2G 61.5(6) . 2
O1G O1G H1GB 53.0 2 .
O1G O1G H1GB 61.0 3 .
C1G O1G H1GB 140.8 3 .
C1G O1G H1GB 114.5 2 .
C1G O1G H1GB 106.8 . .
C2G O1G H1GB 165.9 2 .
C1G C1G C1G 60.013(14) 2 3
C1G C1G C2G 154.9(11) 2 3
C1G C1G C2G 112(2) 3 3
C1G C1G O1G 90.1(7) 2 2
C1G C1G O1G 87.0(8) 3 2
C2G C1G O1G 113.9(14) 3 2
C1G C1G C3G 76.8(16) 2 2
C1G C1G C3G 123.0(13) 3 2
C2G C1G C3G 91.6(12) 3 2
O1G C1G C3G 130.8(16) 2 2
C1G C1G C3G 114.2(13) 2 .
C1G C1G C3G 65.7(15) 3 .
C2G C1G C3G 47.5(11) 3 .
O1G C1G C3G 121.6(15) 2 .
C3G C1G C3G 106.8(12) 2 .
C1G C1G C2G 35.8(14) 2 .
C1G C1G C2G 92.8(14) 3 .
C2G C1G C2G 132.6(15) 3 .
O1G C1G C2G 107.0(12) 2 .
C3G C1G C2G 42.2(8) 2 .
C3G C1G C2G 123.9(10) . .
C1G C1G O1G 57.9(6) 2 3
C1G C1G O1G 76.0(9) 3 3
C2G C1G O1G 146.5(14) 3 3
O1G C1G O1G 32.6(7) 2 3
C3G C1G O1G 111.9(12) 2 3
C3G C1G O1G 136.0(12) . 3
C2G C1G O1G 77.0(8) . 3
C1G C1G O1G 71.1(9) 2 .
C1G C1G O1G 55.8(5) 3 .
C2G C1G O1G 126.2(16) 3 .
O1G C1G O1G 31.6(7) 2 .
C3G C1G O1G 141.2(13) 2 .
C3G C1G O1G 105.9(11) . .
C2G C1G O1G 101.1(10) . .
O1G C1G O1G 30.8(6) 3 .
C1G C1G C2G 57.9(13) 2 2
C1G C1G C2G 13.1(6) 3 2
C2G C1G C2G 108.1(12) 3 2
O1G C1G C2G 99.9(10) 2 2
C3G C1G C2G 111.5(9) 2 2
C3G C1G C2G 60.6(8) . 2
C2G C1G C2G 86.6(5) . 2
O1G C1G C2G 85.8(10) 3 2
O1G C1G C2G 68.4(7) . 2
C1G C1G C3G 34.7(9) 2 3
C1G C1G C3G 41.4(10) 3 3
C2G C1G C3G 122.4(12) 3 3
O1G C1G C3G 112.9(8) 2 3
C3G C1G C3G 81.9(8) 2 3
C3G C1G C3G 79.8(7) . 3
C2G C1G C3G 55.3(7) . 3
O1G C1G C3G 85.6(9) 3 3
O1G C1G C3G 83.8(8) . 3
C2G C1G C3G 32.0(5) 2 3
C1G C1G H1GA 135.7 2 .
C1G C1G H1GA 159.1 3 .
C2G C1G H1GA 60.3 3 .
O1G C1G H1GA 80.1 2 .
C3G C1G H1GA 77.6 2 .
C3G C1G H1GA 107.5 . .
C2G C1G H1GA 106.6 . .
O1G C1G H1GA 100.6 3 .
O1G C1G H1GA 111.4 . .
C2G C1G H1GA 166.3 2 .
C3G C1G H1GA 159.5 3 .
C1G C2G C3G 89.6(17) 2 2
C1G C2G C1G 32.5(12) 2 .
C3G C2G C1G 58.4(11) 2 .
C1G C2G C3G 53.0(11) 2 3
C3G C2G C3G 106.8(17) 2 3
C1G C2G C3G 75.4(9) . 3
C1G C2G C1G 12.0(6) 2 3
C3G C2G C1G 82.0(12) 2 3
C1G C2G C1G 29.3(5) . 3
C3G C2G C1G 48.1(8) 3 3
C1G C2G O1G 38.6(9) 2 3
C3G C2G O1G 103.1(14) 2 3
C1G C2G O1G 51.7(6) . 3
C3G C2G O1G 83.8(10) 3 3
C1G C2G O1G 50.1(6) 3 3
C1G C2G H2GA 136.9 2 .
C3G C2G H2GA 56.5 2 .
C1G C2G H2GA 112.5 . .
C3G C2G H2GA 107.9 3 .
C1G C2G H2GA 125.2 3 .
O1G C2G H2GA 158.4 3 .
C1G C2G H2GB 109.5 2 .
C3G C2G H2GB 113.0 2 .
C1G C2G H2GB 111.2 . .
C3G C2G H2GB 136.5 3 .
C1G C2G H2GB 121.0 3 .
O1G C2G H2GB 70.9 3 .
H2GA C2G H2GB 108.3 . .
C1G C2G H2GC 80.0 2 .
C3G C2G H2GC 138.8 2 .
C1G C2G H2GC 109.5 . .
C3G C2G H2GC 37.2 3 .
C1G C2G H2GC 80.2 3 .
O1G C2G H2GC 93.3 3 .
H2GA C2G H2GC 107.1 . .
H2GB C2G H2GC 108.1 . .
C2G C3G C1G 79.4(14) 3 3
C2G C3G C1G 42.8(10) 3 .
C1G C3G C1G 37.5(8) 3 .
C2G C3G C2G 114.1(17) 3 2
C1G C3G C2G 35.5(7) 3 2
C1G C3G C2G 71.3(9) . 2
C2G C3G C1G 66.1(11) 3 2
C1G C3G C1G 22.3(6) 3 2
C1G C3G C1G 24.4(5) . 2
C2G C3G C1G 49.3(8) 2 2
C2G C3G H3GA 83.8 3 .
C1G C3G H3GA 137.7 3 .
C1G C3G H3GA 111.6 . .
C2G C3G H3GA 132.0 2 .
C1G C3G H3GA 116.1 2 .
C2G C3G H3GB 156.1 3 .
C1G C3G H3GB 77.7 3 .
C1G C3G H3GB 113.4 . .
C2G C3G H3GB 42.4 2 .
C1G C3G H3GB 90.1 2 .
H3GA C3G H3GB 109.1 . .
C2G C3G H3GC 86.4 3 .
C1G C3G H3GC 113.8 3 .
C1G C3G H3GC 109.8 . .
C2G C3G H3GC 121.1 2 .
C1G C3G H3GC 127.3 2 .
H3GA C3G H3GC 103.4 . .
H3GB C3G H3GC 109.0 . .

loop_
_geom_bond_atom_site_label_1
_geom_bond_atom_site_label_2
_geom_bond_distance
_geom_bond_site_symmetry_2
S1A C10A 1.7503(19) .
S1A C2A 1.818(2) .
O1A C14A 1.386(3) .
O1A H1A 0.8400 .
C2A C19A 1.523(3) .
C2A C3A 1.527(3) .
C2A C18A 1.532(2) .
C3A C4A 1.548(2) .
C3A H3AA 0.9900 .
C3A H3AB 0.9900 .
C4A C5A 1.534(2) .
C4A C11A 1.545(3) .
C4A C17A 1.549(3) .
C5A C6A 1.398(3) .
C5A C10A 1.399(2) .
C6A C7A 1.382(3) .
C6A H6AA 0.9500 .
C7A C8A 1.383(3) .
C7A H7AA 0.9500 .
C8A C9A 1.375(3) .
C8A H8AA 0.9500 .
C9A C10A 1.401(3) .
C9A H9AA 0.9500 .
C11A C16A 1.392(3) .
C11A C12A 1.396(3) .
C12A C13A 1.386(3) .
C12A H12A 0.9500 .
C13A C14A 1.379(4) .
C13A H13A 0.9500 .
C14A C15A 1.392(3) .
C15A C16A 1.391(3) .
C15A H15A 0.9500 .
C16A H16A 0.9500 .
C17A H17A 0.9800 .
C17A H17B 0.9800 .
C17A H17C 0.9800 .
C18A H18A 0.9800 .
C18A H18B 0.9800 .
C18A H18C 0.9800 .
C19A H19A 0.9800 .
C19A H19B 0.9800 .
C19A H19C 0.9800 .
S1B C10B 1.7618(17) .
S1B C2B 1.8211(17) .
O1B C14B 1.3757(18) .
O1B H1B 0.83(3) .
C2B C19B 1.527(2) .
C2B C3B 1.529(2) .
C2B C18B 1.529(2) .
C3B C4B 1.546(2) .
C3B H3BA 0.9900 .
C3B H3BB 0.9900 .
C4B C5B 1.529(2) .
C4B C11B 1.543(2) .
C4B C17B 1.551(2) .
C5B C10B 1.398(2) .
C5B C6B 1.402(2) .
C6B C7B 1.381(3) .
C6B H6BA 0.9500 .
C7B C8B 1.383(3) .
C7B H7BA 0.9500 .
C8B C9B 1.378(3) .
C8B H8BA 0.9500 .
C9B C10B 1.404(2) .
C9B H9BA 0.9500 .
C11B C16B 1.392(2) .
C11B C12B 1.397(2) .
C12B C13B 1.383(2) .
C12B H12B 0.9500 .
C13B C14B 1.390(2) .
C13B H13B 0.9500 .
C14B C15B 1.383(2) .
C15B C16B 1.390(2) .
C15B H15B 0.9500 .
C16B H16B 0.9500 .
C17B H17D 0.9800 .
C17B H17E 0.9800 .
C17B H17F 0.9800 .
C18B H18D 0.9800 .
C18B H18E 0.9800 .
C18B H18F 0.9800 .
C19B H19D 0.9800 .
C19B H19E 0.9800 .
C19B H19F 0.9800 .
S1C C10C 1.7564(17) .
S1C C2C 1.8192(18) .
O1C C14C 1.3718(18) .
O1C H1C 0.77(3) .
C2C C18C 1.527(2) .
C2C C3C 1.527(2) .
C2C C19C 1.533(2) .
C3C C4C 1.546(2) .
C3C H3CA 0.9900 .
C3C H3CB 0.9900 .
C4C C5C 1.532(2) .
C4C C11C 1.547(2) .
C4C C17C 1.548(2) .
C5C C10C 1.402(2) .
C5C C6C 1.402(2) .
C6C C7C 1.384(3) .
C6C H6CA 0.9500 .
C7C C8C 1.383(3) .
C7C H7CA 0.9500 .
C8C C9C 1.382(3) .
C8C H8CA 0.9500 .
C9C C10C 1.401(2) .
C9C H9CA 0.9500 .
C11C C16C 1.390(2) .
C11C C12C 1.400(2) .
C12C C13C 1.394(2) .
C12C H12C 0.9500 .
C13C C14C 1.389(2) .
C13C H13C 0.9500 .
C14C C15C 1.383(2) .
C15C C16C 1.386(2) .
C15C H15C 0.9500 .
C16C H16C 0.9500 .
C17C H17G 0.9800 .
C17C H17H 0.9800 .
C17C H17I 0.9800 .
C18C H18G 0.9800 .
C18C H18H 0.9800 .
C18C H18I 0.9800 .
C19C H19G 0.9800 .
C19C H19H 0.9800 .
C19C H19I 0.9800 .
S1D C10D 1.7621(18) .
S1D C2D 1.8266(18) .
O1D C14D 1.378(2) .
O1D H1D 0.76(3) .
C2D C18D 1.526(3) .
C2D C3D 1.527(2) .
C2D C19D 1.531(2) .
C3D C4D 1.548(2) .
C3D H3DA 0.9900 .
C3D H3DB 0.9900 .
C4D C5D 1.531(2) .
C4D C11D 1.538(2) .
C4D C17D 1.549(2) .
C5D C10D 1.397(2) .
C5D C6D 1.401(2) .
C6D C7D 1.383(3) .
C6D H6DA 0.9500 .
C7D C8D 1.381(3) .
C7D H7DA 0.9500 .
C8D C9D 1.375(3) .
C8D H8DA 0.9500 .
C9D C10D 1.402(2) .
C9D H9DA 0.9500 .
C11D C16D 1.395(2) .
C11D C12D 1.397(2) .
C12D C13D 1.382(3) .
C12D H12D 0.9500 .
C13D C14D 1.385(2) .
C13D H13D 0.9500 .
C14D C15D 1.387(2) .
C15D C16D 1.387(2) .
C15D H15D 0.9500 .
C16D H16D 0.9500 .
C17D H17J 0.9800 .
C17D H17K 0.9800 .
C17D H17L 0.9800 .
C18D H18J 0.9800 .
C18D H18K 0.9800 .
C18D H18L 0.9800 .
C19D H19J 0.9800 .
C19D H19K 0.9800 .
C19D H19L 0.9800 .
O1E C1E 1.433(14) .
O1E H1EB 0.89(3) .
C1E C2E 1.533(11) .
C1E C3E 1.530(13) .
C1E H1EA 1.0000 .
C2E H2EA 0.9800 .
C2E H2EB 0.9800 .
C2E H2EC 0.9800 .
C3E H3EA 0.9800 .
C3E H3EB 0.9800 .
C3E H3EC 0.9800 .
O1F C1F 1.47(2) .
O1F H1FB 0.87(3) .
C1F C2F 1.497(15) .
C1F C3F 1.513(9) .
C1F H1FA 1.0000 .
C2F H2FA 0.9800 .
C2F H2FB 0.9800 .
C2F H2FC 0.9800 .
C3F H3FA 0.9800 .
C3F H3FB 0.9800 .
C3F H3FC 0.9800 .
O1G O1G 0.813(16) 2
O1G O1G 0.813(16) 3
O1G C1G 1.280(11) 3
O1G C1G 1.509(13) 2
O1G C1G 1.548(12) .
O1G C2G 1.875(15) 2
O1G H1GB 0.9209 .
C1G C1G 0.869(14) 2
C1G C1G 0.869(14) 3
C1G C2G 0.946(14) 3
C1G O1G 1.280(11) 2
C1G C3G 1.302(18) 2
C1G C3G 1.391(19) .
C1G C2G 1.50(2) .
C1G O1G 1.509(13) 3
C1G C2G 1.771(16) 2
C1G C3G 1.919(16) 3
C1G H1GA 0.9891 .
C2G C1G 0.946(15) 2
C2G C3G 1.026(16) 2
C2G C3G 1.630(17) 3
C2G C1G 1.771(16) 3
C2G O1G 1.875(15) 3
C2G H2GA 0.9735 .
C2G H2GB 0.9607 .
C2G H2GC 0.9763 .
C3G C2G 1.026(16) 3
C3G C1G 1.302(18) 3
C3G C2G 1.630(17) 2
C3G C1G 1.919(16) 2
C3G H3GA 0.9984 .
C3G H3GB 0.9258 .
C3G H3GC 0.9988 .

loop_
_geom_torsion_atom_site_label_1
_geom_torsion_atom_site_label_2
_geom_torsion_atom_site_label_3
_geom_torsion_atom_site_label_4
_geom_torsion
_geom_torsion_site_symmetry_1
_geom_torsion_site_symmetry_4
C10A S1A C2A C19A 87.71(14) . .
C10A S1A C2A C3A -38.27(14) . .
C10A S1A C2A C18A -154.39(14) . .
C19A C2A C3A C4A -59.7(2) . .
C18A C2A C3A C4A 176.64(18) . .
S1A C2A C3A C4A 63.3(2) . .
C2A C3A C4A C5A -52.8(2) . .
C2A C3A C4A C11A 72.3(2) . .
C2A C3A C4A C17A -170.58(18) . .
C11A C4A C5A C6A 73.2(2) . .
C3A C4A C5A C6A -161.57(16) . .
C17A C4A C5A C6A -46.4(2) . .
C11A C4A C5A C10A -106.09(19) . .
C3A C4A C5A C10A 19.2(2) . .
C17A C4A C5A C10A 134.40(18) . .
C10A C5A C6A C7A 0.4(3) . .
C4A C5A C6A C7A -178.89(17) . .
C5A C6A C7A C8A -0.5(3) . .
C6A C7A C8A C9A -0.2(3) . .
C7A C8A C9A C10A 1.0(3) . .
C6A C5A C10A C9A 0.4(3) . .
C4A C5A C10A C9A 179.61(16) . .
C6A C5A C10A S1A 176.83(14) . .
C4A C5A C10A S1A -3.9(3) . .
C8A C9A C10A C5A -1.1(3) . .
C8A C9A C10A S1A -177.93(15) . .
C2A S1A C10A C5A 13.18(18) . .
C2A S1A C10A C9A -170.15(14) . .
C5A C4A C11A C16A 0.7(2) . .
C3A C4A C11A C16A -124.32(18) . .
C17A C4A C11A C16A 120.64(19) . .
C5A C4A C11A C12A -179.45(17) . .
C3A C4A C11A C12A 55.6(2) . .
C17A C4A C11A C12A -59.5(2) . .
C16A C11A C12A C13A 1.2(3) . .
C4A C11A C12A C13A -178.72(19) . .
C11A C12A C13A C14A -0.3(4) . .
C12A C13A C14A O1A 178.4(2) . .
C12A C13A C14A C15A -1.0(4) . .
C13A C14A C15A C16A 1.4(3) . .
O1A C14A C15A C16A -178.1(2) . .
C14A C15A C16A C11A -0.5(3) . .
C12A C11A C16A C15A -0.8(3) . .
C4A C11A C16A C15A 179.12(17) . .
C10B S1B C2B C19B -84.08(12) . .
C10B S1B C2B C3B 42.08(12) . .
C10B S1B C2B C18B 157.92(12) . .
C19B C2B C3B C4B 59.35(19) . .
C18B C2B C3B C4B -177.53(14) . .
S1B C2B C3B C4B -63.99(16) . .
C2B C3B C4B C5B 50.98(18) . .
C2B C3B C4B C11B -72.82(18) . .
C2B C3B C4B C17B 170.44(14) . .
C11B C4B C5B C10B 104.88(17) . .
C3B C4B C5B C10B -19.2(2) . .
C17B C4B C5B C10B -135.67(16) . .
C11B C4B C5B C6B -72.04(18) . .
C3B C4B C5B C6B 163.89(15) . .
C17B C4B C5B C6B 47.4(2) . .
C10B C5B C6B C7B -1.9(3) . .
C4B C5B C6B C7B 175.28(17) . .
C5B C6B C7B C8B 0.2(3) . .
C6B C7B C8B C9B 1.5(3) . .
C7B C8B C9B C10B -1.5(3) . .
C6B C5B C10B C9B 1.8(2) . .
C4B C5B C10B C9B -175.15(15) . .
C6B C5B C10B S1B -174.91(13) . .
C4B C5B C10B S1B 8.1(2) . .
C8B C9B C10B C5B -0.2(3) . .
C8B C9B C10B S1B 176.87(15) . .
C2B S1B C10B C5B -19.03(16) . .
C2B S1B C10B C9B 164.08(13) . .
C5B C4B C11B C16B -1.2(2) . .
C3B C4B C11B C16B 123.31(16) . .
C17B C4B C11B C16B -121.80(16) . .
C5B C4B C11B C12B 178.84(14) . .
C3B C4B C11B C12B -56.69(18) . .
C17B C4B C11B C12B 58.20(19) . .
C16B C11B C12B C13B -0.6(2) . .
C4B C11B C12B C13B 179.39(15) . .
C11B C12B C13B C14B 1.2(3) . .
C12B C13B C14B O1B 179.60(15) . .
C12B C13B C14B C15B -0.8(2) . .
O1B C14B C15B C16B 179.45(14) . .
C13B C14B C15B C16B -0.1(2) . .
C14B C15B C16B C11B 0.8(2) . .
C12B C11B C16B C15B -0.4(2) . .
C4B C11B C16B C15B 179.61(14) . .
C10C S1C C2C C18C 90.28(12) . .
C10C S1C C2C C3C -35.78(13) . .
C10C S1C C2C C19C -152.05(12) . .
C18C C2C C3C C4C -63.2(2) . .
C19C C2C C3C C4C 173.54(14) . .
S1C C2C C3C C4C 60.35(16) . .
C2C C3C C4C C5C -52.88(18) . .
C2C C3C C4C C11C 71.46(17) . .
C2C C3C C4C C17C -171.45(14) . .
C3C C4C C5C C10C 22.3(2) . .
C11C C4C C5C C10C -103.31(16) . .
C17C C4C C5C C10C 137.83(15) . .
C3C C4C C5C C6C -160.69(14) . .
C11C C4C C5C C6C 73.71(17) . .
C17C C4C C5C C6C -45.15(19) . .
C10C C5C C6C C7C 1.4(2) . .
C4C C5C C6C C7C -175.82(15) . .
C5C C6C C7C C8C -0.9(3) . .
C6C C7C C8C C9C 0.0(3) . .
C7C C8C C9C C10C 0.5(3) . .
C8C C9C C10C C5C 0.0(3) . .
C8C C9C C10C S1C -177.15(14) . .
C6C C5C C10C C9C -0.9(2) . .
C4C C5C C10C C9C 176.17(15) . .
C6C C5C C10C S1C 175.90(13) . .
C4C C5C C10C S1C -7.0(2) . .
C2C S1C C10C C9C -169.66(13) . .
C2C S1C C10C C5C 13.34(16) . .
C5C C4C C11C C16C 1.49(19) . .
C3C C4C C11C C16C -123.79(15) . .
C17C C4C C11C C16C 121.26(15) . .
C5C C4C C11C C12C -177.12(13) . .
C3C C4C C11C C12C 57.59(18) . .
C17C C4C C11C C12C -57.36(18) . .
C16C C11C C12C C13C -0.4(2) . .
C4C C11C C12C C13C 178.33(14) . .
C11C C12C C13C C14C -0.2(2) . .
C12C C13C C14C O1C 179.95(14) . .
C12C C13C C14C C15C 0.7(2) . .
O1C C14C C15C C16C -179.84(14) . .
C13C C14C C15C C16C -0.5(2) . .
C14C C15C C16C C11C -0.1(2) . .
C12C C11C C16C C15C 0.5(2) . .
C4C C11C C16C C15C -178.13(14) . .
C10D S1D C2D C18D 89.25(13) . .
C10D S1D C2D C3D -37.23(14) . .
C10D S1D C2D C19D -153.45(13) . .
C18D C2D C3D C4D -61.3(2) . .
C19D C2D C3D C4D 175.54(17) . .
S1D C2D C3D C4D 62.01(18) . .
C2D C3D C4D C5D -51.6(2) . .
C2D C3D C4D C11D 73.19(19) . .
C2D C3D C4D C17D -169.68(16) . .
C11D C4D C5D C10D -106.78(18) . .
C3D C4D C5D C10D 18.3(2) . .
C17D C4D C5D C10D 134.21(17) . .
C11D C4D C5D C6D 72.3(2) . .
C3D C4D C5D C6D -162.69(16) . .
C17D C4D C5D C6D -46.7(2) . .
C10D C5D C6D C7D -0.3(3) . .
C4D C5D C6D C7D -179.40(18) . .
C5D C6D C7D C8D -0.4(3) . .
C6D C7D C8D C9D 0.6(3) . .
C7D C8D C9D C10D -0.1(3) . .
C6D C5D C10D C9D 0.8(3) . .
C4D C5D C10D C9D 179.85(16) . .
C6D C5D C10D S1D 177.74(14) . .
C4D C5D C10D S1D -3.2(3) . .
C8D C9D C10D C5D -0.6(3) . .
C8D C9D C10D S1D -177.93(16) . .
C2D S1D C10D C5D 12.44(18) . .
C2D S1D C10D C9D -170.41(14) . .
C5D C4D C11D C16D 8.4(2) . .
C3D C4D C11D C16D -116.65(17) . .
C17D C4D C11D C16D 127.88(17) . .
C5D C4D C11D C12D -171.37(15) . .
C3D C4D C11D C12D 63.56(19) . .
C17D C4D C11D C12D -51.9(2) . .
C16D C11D C12D C13D 0.1(2) . .
C4D C11D C12D C13D 179.94(15) . .
C11D C12D C13D C14D -0.4(3) . .
C12D C13D C14D O1D 178.40(15) . .
C12D C13D C14D C15D 0.3(3) . .
O1D C14D C15D C16D -178.19(15) . .
C13D C14D C15D C16D 0.0(3) . .
C14D C15D C16D C11D -0.2(3) . .
C12D C11D C16D C15D 0.2(2) . .
C4D C11D C16D C15D -179.61(15) . .
O1G O1G C1G C1G 124(3) 2 2
O1G O1G C1G C1G 59(3) 3 2
C1G O1G C1G C1G -66.1(6) 3 2
C2G O1G C1G C1G -62.1(13) 2 2
O1G O1G C1G C1G -170(4) 2 3
O1G O1G C1G C1G 125(3) 3 3
C1G O1G C1G C1G 66.1(6) 2 3
C2G O1G C1G C1G 4.0(15) 2 3
O1G O1G C1G C2G -77(3) 2 3
O1G O1G C1G C2G -142(3) 3 3
C1G O1G C1G C2G 93(3) 3 3
C1G O1G C1G C2G 159(2) 2 3
C2G O1G C1G C2G 97.2(15) 2 3
O1G O1G C1G O1G -65.5(6) 3 2
C1G O1G C1G O1G 170(4) 3 2
C1G O1G C1G O1G -124(3) 2 2
C2G O1G C1G O1G 174(3) 2 2
O1G O1G C1G C3G 88(3) 2 2
O1G O1G C1G C3G 23(3) 3 2
C1G O1G C1G C3G -101.8(18) 3 2
C1G O1G C1G C3G -35.8(18) 2 2
C2G O1G C1G C3G -97.8(16) 2 2
O1G O1G C1G C3G -125(3) 2 .
O1G O1G C1G C3G 169(2) 3 .
C1G O1G C1G C3G 44.6(18) 3 .
C1G O1G C1G C3G 110.7(14) 2 .
C2G O1G C1G C3G 48.6(9) 2 .
O1G O1G C1G C2G 104(3) 2 .
O1G O1G C1G C2G 39(2) 3 .
C1G O1G C1G C2G -85.7(15) 3 .
C1G O1G C1G C2G -19.6(13) 2 .
C2G O1G C1G C2G -81.7(7) 2 .
O1G O1G C1G O1G 65.5(6) 2 3
C1G O1G C1G O1G -125(3) 3 3
C1G O1G C1G O1G -59(3) 2 3
C2G O1G C1G O1G -121(2) 2 3
O1G O1G C1G C2G -174(3) 2 2
O1G O1G C1G C2G 121(2) 3 2
C1G O1G C1G C2G -4.0(15) 3 2
C1G O1G C1G C2G 62.1(13) 2 2
O1G O1G C1G C3G 157(3) 2 3
O1G O1G C1G C3G 92(2) 3 3
C1G O1G C1G C3G -32.9(14) 3 3
C1G O1G C1G C3G 33.1(11) 2 3
C2G O1G C1G C3G -29.0(6) 2 3
C1G C1G C2G C1G -22.7(11) 3 2
C2G C1G C2G C1G -146(2) 3 2
O1G C1G C2G C1G 65.0(14) 2 2
C3G C1G C2G C1G -162(2) 2 2
C3G C1G C2G C1G -85.0(18) . 2
O1G C1G C2G C1G 52.2(14) 3 2
O1G C1G C2G C1G 32.9(14) . 2
C2G C1G C2G C1G -34.2(17) 2 2
C3G C1G C2G C1G -41.4(13) 3 2
C1G C1G C2G C3G 162(2) 2 2
C1G C1G C2G C3G 139.4(13) 3 2
C2G C1G C2G C3G 16(2) 3 2
O1G C1G C2G C3G -132.9(15) 2 2
C3G C1G C2G C3G 77.0(16) . 2
O1G C1G C2G C3G -145.7(15) 3 2
O1G C1G C2G C3G -165.0(13) . 2
C2G C1G C2G C3G 127.8(11) 2 2
C3G C1G C2G C3G 120.6(17) 3 2
C1G C1G C2G C3G 41.4(13) 2 3
C1G C1G C2G C3G 18.7(7) 3 3
C2G C1G C2G C3G -104.4(17) 3 3
O1G C1G C2G C3G 106.5(11) 2 3
C3G C1G C2G C3G -120.6(17) 2 3
C3G C1G C2G C3G -43.6(10) . 3
O1G C1G C2G C3G 93.6(10) 3 3
O1G C1G C2G C3G 74.4(9) . 3
C2G C1G C2G C3G 7.2(9) 2 3
C1G C1G C2G C1G 22.7(11) 2 3
C2G C1G C2G C1G -123(2) 3 3
O1G C1G C2G C1G 87.7(8) 2 3
C3G C1G C2G C1G -139.4(13) 2 3
C3G C1G C2G C1G -62.3(11) . 3
O1G C1G C2G C1G 74.9(9) 3 3
O1G C1G C2G C1G 55.6(5) . 3
C2G C1G C2G C1G -11.5(6) 2 3
C3G C1G C2G C1G -18.7(7) 3 3
C1G C1G C2G O1G -52.2(14) 2 3
C1G C1G C2G O1G -74.9(9) 3 3
C2G C1G C2G O1G 162(2) 3 3
O1G C1G C2G O1G 12.8(14) 2 3
C3G C1G C2G O1G 145.7(15) 2 3
C3G C1G C2G O1G -137.2(14) . 3
O1G C1G C2G O1G -19.3(10) . 3
C2G C1G C2G O1G -86.4(10) 2 3
C3G C1G C2G O1G -93.6(10) 3 3
C1G C1G C3G C2G -159(2) 2 3
C1G C1G C3G C2G 164(2) 3 3
O1G C1G C3G C2G 94.7(17) 2 3
C3G C1G C3G C2G -76.3(17) 2 3
C2G C1G C3G C2G -119.4(17) . 3
O1G C1G C3G C2G 133(2) 3 3
O1G C1G C3G C2G 124.9(17) . 3
C2G C1G C3G C2G 178.1(19) 2 3
C3G C1G C3G C2G -154.6(15) 3 3
C1G C1G C3G C1G 36.4(6) 2 3
C2G C1G C3G C1G -164(2) 3 3
O1G C1G C3G C1G -69.8(14) 2 3
C3G C1G C3G C1G 119.2(13) 2 3
C2G C1G C3G C1G 76.1(11) . 3
O1G C1G C3G C1G -31.7(15) 3 3
O1G C1G C3G C1G -39.6(12) . 3
C2G C1G C3G C1G 13.6(10) 2 3
C3G C1G C3G C1G 40.9(11) 3 3
C1G C1G C3G C2G 22.8(14) 2 2
C1G C1G C3G C2G -13.6(10) 3 2
C2G C1G C3G C2G -178.1(19) 3 2
O1G C1G C3G C2G -83.4(11) 2 2
C3G C1G C3G C2G 105.6(9) 2 2
C2G C1G C3G C2G 62.5(9) . 2
O1G C1G C3G C2G -45.2(14) 3 2
O1G C1G C3G C2G -53.2(10) . 2
C3G C1G C3G C2G 27.4(8) 3 2
C1G C1G C3G C1G -36.4(6) 3 2
C2G C1G C3G C1G 159(2) 3 2
O1G C1G C3G C1G -106.2(16) 2 2
C3G C1G C3G C1G 82.8(16) 2 2
C2G C1G C3G C1G 39.7(12) . 2
O1G C1G C3G C1G -68.1(14) 3 2
O1G C1G C3G C1G -76.0(13) . 2
C2G C1G C3G C1G -22.8(14) 2 2
C3G C1G C3G C1G 4.5(12) 3 2
